data_4077673
loop_
_publ_author_name
'den Reijer, Carolien J.'
'W\"orle, Michael'
'Pregosin, Paul S.'

_publ_contact_author
;
 Pregosin, Paul S.
 Laboratory of Inorganic Chemistry,
 Universit\"atstr. 6
 CH-8092 Z\"urich,
 Switzerland
;
_publ_section_title
;
 P&#x2212;C Bond Splitting Reactions in Ruthenium(II) Complexes of Binap
 and MeO&#x2212;Biphep Using CF3SO3H and HBF4. A Novel
 Ru&#x2212;F&#x2212;H Interaction
;
_journal_issue 3
_journal_name_full Organometallics
_journal_page_first 309
_journal_paper_doi 10.1021/om990714m
_journal_volume 19
_journal_year 2000
_chemical_formula_sum 'C46.73 H34 F6 O7 P2 Ru S2'
_chemical_formula_weight 1048.66
_chemical_name_systematic
;
 ?
;
_space_group_IT_number 2
_symmetry_cell_setting triclinic
_symmetry_space_group_name_Hall '-P 1'
_symmetry_space_group_name_H-M 'P -1'
_atom_sites_solution_hydrogens geom
_atom_sites_solution_primary direct
_atom_sites_solution_secondary difmap
_audit_creation_method SHELXL-97
_cell_angle_alpha 108.20(3)
_cell_angle_beta 103.14(3)
_cell_angle_gamma 94.34(3)
_cell_formula_units_Z 4
_cell_length_a 15.099(2)
_cell_length_b 16.131(2)
_cell_length_c 19.817(3)
_cell_measurement_reflns_used 6196
_cell_measurement_temperature 293(2)
_cell_measurement_theta_max 49.5
_cell_measurement_theta_min 3
_cell_volume 4408.7(16)
_computing_structure_refinement 'SHELXL-97 (Sheldrick, 1997)'
_computing_structure_solution 'SHELXS-97 (Sheldrick, 1990)'
_diffrn_ambient_temperature 293(2)
_diffrn_measured_fraction_theta_full 0.989
_diffrn_measured_fraction_theta_max 0.989
_diffrn_measurement_device_type 'SMART PLATFORM, CCD Detector'
_diffrn_measurement_method '\w scans'
_diffrn_radiation_monochromator graphite
_diffrn_radiation_source 'fine-focus sealed tube'
_diffrn_radiation_type MoK\a
_diffrn_radiation_wavelength 0.71073
_diffrn_reflns_av_R_equivalents 0.0486
_diffrn_reflns_av_sigmaI/netI 0.0926
_diffrn_reflns_limit_h_max 17
_diffrn_reflns_limit_h_min -17
_diffrn_reflns_limit_k_max 18
_diffrn_reflns_limit_k_min -18
_diffrn_reflns_limit_l_max 23
_diffrn_reflns_limit_l_min -23
_diffrn_reflns_number 24430
_diffrn_reflns_theta_full 24.74
_diffrn_reflns_theta_max 24.74
_diffrn_reflns_theta_min 1.12
_exptl_absorpt_coefficient_mu 0.601
_exptl_absorpt_correction_T_max 0.9535
_exptl_absorpt_correction_T_min 0.7533
_exptl_absorpt_correction_type empirical
_exptl_absorpt_process_details
;
Program Sadabs, G. Sheldrick, 1997, G\"ottingen'
;
_exptl_crystal_colour orange
_exptl_crystal_density_diffrn 1.580
_exptl_crystal_density_method 'not measured'
_exptl_crystal_description plate
_exptl_crystal_F_000 2122
_exptl_crystal_size_max 0.50
_exptl_crystal_size_mid 0.18
_exptl_crystal_size_min 0.08
_refine_diff_density_max 1.065
_refine_diff_density_min -0.813
_refine_diff_density_rms 0.102
_refine_ls_extinction_method none
_refine_ls_goodness_of_fit_ref 0.976
_refine_ls_hydrogen_treatment mixed
_refine_ls_matrix_type full
_refine_ls_number_parameters 1156
_refine_ls_number_reflns 14887
_refine_ls_number_restraints 0
_refine_ls_restrained_S_all 0.976
_refine_ls_R_factor_all 0.0885
_refine_ls_R_factor_gt 0.0500
_refine_ls_shift/su_max 1.444
_refine_ls_shift/su_mean 0.021
_refine_ls_structure_factor_coef Fsqd
_refine_ls_weighting_details 'calc w=1/[\s^2^(Fo^2^)+(0.0711P)^2^+0.0000P] where P=(Fo^2^+2Fc^2^)/3'
_refine_ls_weighting_scheme calc
_refine_ls_wR_factor_gt 0.1221
_refine_ls_wR_factor_ref 0.1457
_reflns_number_gt 9843
_reflns_number_total 14887
_reflns_threshold_expression >2sigma(I)
_cod_data_source_file om990714m.cif
_cod_data_source_block 7a
_cod_original_cell_volume 4408.7(12)
_cod_original_sg_symbol_H-M P-1
_cod_database_code 4077673

loop_
_symmetry_equiv_pos_as_xyz
'x, y, z'
'-x, -y, -z'

loop_
_atom_site_label
_atom_site_type_symbol
_atom_site_fract_x
_atom_site_fract_y
_atom_site_fract_z
_atom_site_U_iso_or_equiv
_atom_site_adp_type
_atom_site_occupancy
_atom_site_symmetry_multiplicity
_atom_site_calc_flag
_atom_site_refinement_flags
Ru1 Ru 0.45406(3) 0.12670(3) 0.77298(2) 0.03470(12) Uani 1 1 d .
P1 P 0.34188(9) 0.16631(9) 0.83171(7) 0.0387(3) Uani 1 1 d .
P2 P 0.39217(9) 0.18609(8) 0.68225(7) 0.0374(3) Uani 1 1 d .
C1 C 0.4065(3) 0.0083(3) 0.6798(3) 0.0362(11) Uani 1 1 d .
C2 C 0.5020(3) 0.0159(3) 0.6751(3) 0.0362(12) Uani 1 1 d .
C3 C 0.5738(4) 0.0359(3) 0.7420(3) 0.0410(12) Uani 1 1 d .
C4 C 0.5482(4) 0.0312(3) 0.8069(3) 0.0426(13) Uani 1 1 d .
H4A H 0.5947 0.0532 0.8544 0.051 Uiso 1 1 calc R
C5 C 0.4604(4) 0.0013(3) 0.8047(3) 0.0458(13) Uani 1 1 d .
H5A H 0.4462 0.0017 0.8506 0.055 Uiso 1 1 calc R
C6 C 0.3858(4) -0.0075(3) 0.7416(3) 0.0399(12) Uani 1 1 d .
H6A H 0.3217 -0.0195 0.7429 0.048 Uiso 1 1 calc R
C7 C 0.5265(4) 0.0121(4) 0.6099(3) 0.0483(14) Uani 1 1 d .
H7A H 0.4811 -0.0029 0.5657 0.058 Uiso 1 1 calc R
C8 C 0.6162(4) 0.0303(4) 0.6116(3) 0.0600(17) Uani 1 1 d .
H8A H 0.6314 0.0262 0.5679 0.072 Uiso 1 1 calc R
C9 C 0.6871(4) 0.0551(4) 0.6774(3) 0.0592(16) Uani 1 1 d .
H9A H 0.7479 0.0697 0.6775 0.071 Uiso 1 1 calc R
C10 C 0.6651(4) 0.0575(4) 0.7410(3) 0.0503(14) Uani 1 1 d .
H10A H 0.7116 0.0737 0.7846 0.060 Uiso 1 1 calc R
C1' C 0.3330(3) 0.0091(3) 0.6156(3) 0.0373(12) Uani 1 1 d .
C2' C 0.2797(3) -0.0706(3) 0.5617(3) 0.0410(12) Uani 1 1 d .
C3' C 0.2171(4) -0.0652(4) 0.4975(3) 0.0473(14) Uani 1 1 d .
C4' C 0.2094(4) 0.0185(4) 0.4912(3) 0.0491(14) Uani 1 1 d .
H4'A H 0.1699 0.0225 0.4492 0.059 Uiso 1 1 calc R
C5' C 0.2583(4) 0.0944(4) 0.5450(3) 0.0472(14) Uani 1 1 d .
H5'A H 0.2500 0.1490 0.5402 0.057 Uiso 1 1 calc R
C6' C 0.3213(3) 0.0897(3) 0.6078(3) 0.0394(12) Uani 1 1 d .
C7' C 0.2824(4) -0.1543(4) 0.5706(3) 0.0572(16) Uani 1 1 d .
H7'A H 0.3222 -0.1592 0.6120 0.069 Uiso 1 1 calc R
C8' C 0.2266(5) -0.2279(4) 0.5185(4) 0.075(2) Uani 1 1 d .
H8'A H 0.2268 -0.2823 0.5255 0.089 Uiso 1 1 calc R
C9' C 0.1692(5) -0.2215(5) 0.4544(4) 0.0731(19) Uani 1 1 d .
H9'A H 0.1338 -0.2724 0.4182 0.088 Uiso 1 1 calc R
C10' C 0.1644(4) -0.1426(4) 0.4443(3) 0.0606(16) Uani 1 1 d .
H10B H 0.1255 -0.1399 0.4015 0.073 Uiso 1 1 calc R
C11 C 0.3291(4) 0.2810(4) 0.8707(3) 0.0499(14) Uani 1 1 d .
C12 C 0.2530(5) 0.2967(5) 0.8985(4) 0.082(2) Uani 1 1 d .
H12A H 0.2110 0.2497 0.8957 0.098 Uiso 1 1 calc R
C13 C 0.2402(6) 0.3836(6) 0.9305(5) 0.105(3) Uani 1 1 d .
H13A H 0.1895 0.3950 0.9492 0.126 Uiso 1 1 calc R
C14 C 0.3033(7) 0.4526(5) 0.9343(5) 0.101(3) Uani 1 1 d .
H14A H 0.2941 0.5106 0.9543 0.122 Uiso 1 1 calc R
C15 C 0.3789(6) 0.4363(5) 0.9088(5) 0.099(3) Uani 1 1 d .
H15A H 0.4228 0.4830 0.9138 0.119 Uiso 1 1 calc R
C16 C 0.3902(5) 0.3504(4) 0.8755(4) 0.0722(19) Uani 1 1 d .
H16A H 0.4404 0.3397 0.8560 0.087 Uiso 1 1 calc R
C17 C 0.3579(4) 0.1293(4) 0.9101(3) 0.0452(13) Uani 1 1 d .
C18 C 0.4316(4) 0.1725(5) 0.9707(3) 0.0662(18) Uani 1 1 d .
H18A H 0.4653 0.2252 0.9742 0.079 Uiso 1 1 calc R
C19 C 0.4545(5) 0.1361(6) 1.0262(3) 0.086(2) Uani 1 1 d .
H19A H 0.5045 0.1643 1.0666 0.103 Uiso 1 1 calc R
C20 C 0.4051(6) 0.0603(7) 1.0221(4) 0.086(3) Uani 1 1 d .
H20A H 0.4214 0.0369 1.0597 0.104 Uiso 1 1 calc R
C21 C 0.3323(5) 0.0184(5) 0.9637(4) 0.078(2) Uani 1 1 d .
H21A H 0.2985 -0.0335 0.9616 0.093 Uiso 1 1 calc R
C22 C 0.3074(4) 0.0521(4) 0.9068(3) 0.0592(16) Uani 1 1 d .
H22A H 0.2573 0.0230 0.8667 0.071 Uiso 1 1 calc R
C23 C 0.3185(4) 0.2713(3) 0.6897(3) 0.0442(13) Uani 1 1 d .
C24 C 0.2279(4) 0.2523(4) 0.6899(3) 0.0497(14) Uani 1 1 d .
H24A H 0.2036 0.1949 0.6838 0.060 Uiso 1 1 calc R
C25 C 0.1727(4) 0.3172(4) 0.6989(3) 0.0595(16) Uani 1 1 d .
H25A H 0.1117 0.3034 0.6988 0.071 Uiso 1 1 calc R
C26 C 0.2077(5) 0.4016(5) 0.7079(4) 0.079(2) Uani 1 1 d .
H26A H 0.1714 0.4459 0.7160 0.094 Uiso 1 1 calc R
C27 C 0.2964(6) 0.4209(4) 0.7052(5) 0.100(3) Uani 1 1 d .
H27A H 0.3191 0.4777 0.7084 0.120 Uiso 1 1 calc R
C28 C 0.3528(5) 0.3559(4) 0.6974(4) 0.080(2) Uani 1 1 d .
H28A H 0.4137 0.3699 0.6975 0.096 Uiso 1 1 calc R
C29 C 0.4832(4) 0.2264(4) 0.6474(3) 0.0485(14) Uani 1 1 d .
C30C C 0.5762(11) 0.2361(11) 0.6848(8) 0.069(3) Uiso 0.470(6) 1 d P
C30D C 0.5593(10) 0.2815(10) 0.6984(7) 0.069(3) Uiso 0.530(6) 1 d P
C31C C 0.6452(13) 0.2688(13) 0.6583(11) 0.094(4) Uiso 0.470(6) 1 d P
C31D C 0.6316(12) 0.3149(11) 0.6763(9) 0.094(4) Uiso 0.530(6) 1 d P
C32 C 0.6234(6) 0.2925(6) 0.5991(5) 0.100(3) Uani 1 1 d .
C33C C 0.5350(11) 0.2974(10) 0.5681(8) 0.077(3) Uiso 0.470(6) 1 d P
C33D C 0.5486(10) 0.2229(9) 0.5460(7) 0.077(3) Uiso 0.530(6) 1 d P
C34C C 0.4638(9) 0.2603(9) 0.5922(7) 0.063(2) Uiso 0.470(6) 1 d P
C34D C 0.4755(8) 0.1924(8) 0.5686(6) 0.063(2) Uiso 0.530(6) 1 d P
C35 C 0.7123(6) 0.3364(8) 0.8897(6) 0.126(4) Uani 1 1 d .
S1 S 0.62752(13) 0.26748(12) 0.90878(11) 0.0836(6) Uani 1 1 d .
O1 O 0.2452(2) 0.1143(2) 0.77722(18) 0.0480(9) Uani 1 1 d .
H1A H 0.2047 0.1239 0.7988 0.072 Uiso 1 1 calc R
F1 F 0.7401(4) 0.2871(5) 0.8346(4) 0.201(4) Uani 1 1 d .
F2 F 0.7850(4) 0.3666(5) 0.9487(4) 0.187(3) Uani 1 1 d .
F3 F 0.6812(5) 0.4027(4) 0.8768(4) 0.157(3) Uani 1 1 d .
O2 O 0.5521(3) 0.2437(2) 0.8407(2) 0.0601(11) Uani 1 1 d .
O3 O 0.6048(4) 0.3274(4) 0.9715(3) 0.1089(19) Uani 1 1 d .
O4 O 0.6688(5) 0.1956(4) 0.9190(4) 0.160(3) Uani 1 1 d .
Ru1B Ru 0.80253(3) -0.25168(3) 0.69766(2) 0.03645(13) Uani 1 1 d .
P1B P 0.94824(9) -0.26405(9) 0.68570(7) 0.0396(3) Uani 1 1 d .
P2B P 0.82392(10) -0.31359(9) 0.79156(8) 0.0456(4) Uani 1 1 d .
O1B O 1.0191(2) -0.2196(2) 0.76440(18) 0.0455(9) Uani 1 1 d .
H1BA H 1.0717 -0.2156 0.7597 0.068 Uiso 1 1 calc R
C1B C 0.7984(3) -0.1400(3) 0.7901(3) 0.0365(11) Uani 1 1 d .
C2B C 0.6981(3) -0.1648(3) 0.7608(3) 0.0366(12) Uani 1 1 d .
C3B C 0.6602(4) -0.1841(3) 0.6837(3) 0.0439(13) Uani 1 1 d .
C4B C 0.7203(4) -0.1665(4) 0.6406(3) 0.0466(14) Uani 1 1 d .
H4BA H 0.6978 -0.1881 0.5867 0.056 Uiso 1 1 calc R
C5B C 0.8090(4) -0.1224(3) 0.6732(3) 0.0436(13) Uani 1 1 d .
H5BA H 0.8478 -0.1127 0.6421 0.052 Uiso 1 1 calc R
C6B C 0.8507(3) -0.1112(3) 0.7481(3) 0.0394(12) Uani 1 1 d .
H6BA H 0.9167 -0.0891 0.7691 0.047 Uiso 1 1 calc R
C7B C 0.6389(4) -0.1783(3) 0.8032(3) 0.0454(13) Uani 1 1 d .
H7BA H 0.6625 -0.1669 0.8534 0.054 Uiso 1 1 calc R
C8B C 0.5485(4) -0.2078(4) 0.7718(3) 0.0583(16) Uani 1 1 d .
H8BA H 0.5099 -0.2134 0.8012 0.070 Uiso 1 1 calc R
C9B C 0.5111(4) -0.2300(4) 0.6958(4) 0.0656(18) Uani 1 1 d .
H9BA H 0.4488 -0.2522 0.6749 0.079 Uiso 1 1 calc R
C10B C 0.5660(4) -0.2191(4) 0.6526(3) 0.0606(17) Uani 1 1 d .
H10C H 0.5412 -0.2350 0.6020 0.073 Uiso 1 1 calc R
C1* C 0.8416(3) -0.1385(3) 0.8663(3) 0.0403(12) Uani 1 1 d .
C2* C 0.8571(3) -0.0596(4) 0.9279(3) 0.0436(13) Uani 1 1 d .
C3* C 0.8939(4) -0.0629(4) 0.9997(3) 0.0529(15) Uani 1 1 d .
C4* C 0.9143(4) -0.1452(5) 1.0060(3) 0.0685(19) Uani 1 1 d .
H4*A H 0.9393 -0.1481 1.0525 0.082 Uiso 1 1 calc R
C5* C 0.8985(4) -0.2194(4) 0.9464(3) 0.0599(16) Uani 1 1 d .
H5*A H 0.9120 -0.2723 0.9526 0.072 Uiso 1 1 calc R
C6* C 0.8615(3) -0.2172(4) 0.8751(3) 0.0465(13) Uani 1 1 d .
C7* C 0.8381(4) 0.0219(4) 0.9211(3) 0.0534(15) Uani 1 1 d .
H7*A H 0.8152 0.0254 0.8745 0.064 Uiso 1 1 calc R
C8* C 0.8527(4) 0.0961(4) 0.9818(4) 0.0657(17) Uani 1 1 d .
H8*A H 0.8387 0.1493 0.9767 0.079 Uiso 1 1 calc R
C9* C 0.8887(4) 0.0910(5) 1.0515(4) 0.074(2) Uani 1 1 d .
H9*A H 0.8990 0.1416 1.0928 0.089 Uiso 1 1 calc R
C10* C 0.9090(4) 0.0145(5) 1.0603(3) 0.0672(18) Uani 1 1 d .
H10D H 0.9333 0.0132 1.1074 0.081 Uiso 1 1 calc R
C11B C 0.7136(4) -0.3632(4) 0.7961(3) 0.0527(14) Uani 1 1 d .
C12B C 0.6448(4) -0.4084(4) 0.7336(4) 0.0684(18) Uani 1 1 d .
H12B H 0.6545 -0.4130 0.6880 0.082 Uiso 1 1 calc R
C13B C 0.5618(5) -0.4470(5) 0.7364(5) 0.088(2) Uani 1 1 d .
H13B H 0.5163 -0.4774 0.6932 0.106 Uiso 1 1 calc R
C14B C 0.5468(5) -0.4404(5) 0.8032(5) 0.090(2) Uani 1 1 d .
H14B H 0.4910 -0.4668 0.8052 0.109 Uiso 1 1 calc R
C15B C 0.6132(6) -0.3951(6) 0.8676(5) 0.097(3) Uani 1 1 d .
H15B H 0.6023 -0.3897 0.9130 0.116 Uiso 1 1 calc R
C16B C 0.6969(5) -0.3574(5) 0.8634(4) 0.081(2) Uani 1 1 d .
H16B H 0.7426 -0.3277 0.9067 0.097 Uiso 1 1 calc R
C17B C 0.8988(4) -0.3939(4) 0.8043(4) 0.0670(18) Uani 1 1 d .
C18B C 0.8623(6) -0.4824(5) 0.7807(6) 0.113(3) Uani 1 1 d .
H18C H 0.7992 -0.5002 0.7607 0.136 Uiso 1 1 calc R
C19B C 0.9186(8) -0.5448(6) 0.7863(8) 0.176(6) Uani 1 1 d .
H19B H 0.8937 -0.6044 0.7690 0.211 Uiso 1 1 calc R
C20B C 1.0104(8) -0.5186(7) 0.8173(8) 0.162(5) Uani 1 1 d .
H20B H 1.0477 -0.5609 0.8220 0.195 Uiso 1 1 calc R
C21B C 1.0495(6) -0.4318(7) 0.8417(6) 0.125(4) Uani 1 1 d .
H21B H 1.1126 -0.4150 0.8627 0.150 Uiso 1 1 calc R
C22B C 0.9926(5) -0.3685(5) 0.8345(4) 0.078(2) Uani 1 1 d .
H22B H 1.0182 -0.3092 0.8502 0.094 Uiso 1 1 calc R
C23B C 0.9800(4) -0.2015(4) 0.6301(3) 0.0448(13) Uani 1 1 d .
C24B C 0.9370(4) -0.2312(4) 0.5545(3) 0.0592(16) Uani 1 1 d .
H24B H 0.8966 -0.2844 0.5321 0.071 Uiso 1 1 calc R
C25B C 0.9563(6) -0.1787(6) 0.5131(4) 0.080(2) Uani 1 1 d .
H25B H 0.9283 -0.1970 0.4628 0.096 Uiso 1 1 calc R
C26B C 1.0156(6) -0.1017(6) 0.5463(6) 0.094(3) Uani 1 1 d .
H26B H 1.0274 -0.0676 0.5182 0.113 Uiso 1 1 calc R
C27B C 1.0581(5) -0.0729(5) 0.6191(5) 0.081(2) Uani 1 1 d .
H27B H 1.0992 -0.0201 0.6405 0.097 Uiso 1 1 calc R
C28B C 1.0401(4) -0.1227(4) 0.6618(4) 0.0594(16) Uani 1 1 d .
H28B H 1.0687 -0.1028 0.7121 0.071 Uiso 1 1 calc R
C29B C 0.9790(4) -0.3713(4) 0.6444(3) 0.0514(15) Uani 1 1 d .
C30B C 0.9259(5) -0.4490(4) 0.6324(4) 0.081(2) Uani 1 1 d .
H30A H 0.8692 -0.4494 0.6434 0.098 Uiso 1 1 calc R
C31B C 0.9575(7) -0.5288(5) 0.6032(5) 0.117(4) Uani 1 1 d .
H31A H 0.9221 -0.5824 0.5952 0.140 Uiso 1 1 calc R
C32B C 1.0404(7) -0.5274(6) 0.5866(4) 0.104(3) Uani 1 1 d .
H32A H 1.0606 -0.5805 0.5666 0.125 Uiso 1 1 calc R
C33B C 1.0925(6) -0.4515(6) 0.5985(4) 0.094(3) Uani 1 1 d .
H33A H 1.1494 -0.4518 0.5879 0.113 Uiso 1 1 calc R
C34B C 1.0629(4) -0.3726(4) 0.6263(3) 0.0682(18) Uani 1 1 d .
H34A H 1.0989 -0.3198 0.6330 0.082 Uiso 1 1 calc R
C35B C 0.6580(9) -0.5124(8) 0.5027(6) 0.138(5) Uani 1 1 d .
S1B S 0.70094(14) -0.39475(12) 0.53169(10) 0.0813(6) Uani 1 1 d .
O2B O 0.7431(3) -0.3755(2) 0.6112(2) 0.0560(10) Uani 1 1 d .
O3BA O 0.5907(14) -0.3826(13) 0.5432(11) 0.098(2) Uiso 0.276(6) 1 d P
O3BB O 0.6330(6) -0.3504(5) 0.5118(4) 0.098(2) Uiso 0.724(6) 1 d P
O4BA O 0.7160(14) -0.3414(13) 0.4949(10) 0.098(2) Uiso 0.276(6) 1 d P
O4BB O 0.7755(5) -0.4065(5) 0.4902(4) 0.098(2) Uiso 0.724(6) 1 d P
F1B F 0.5965(7) -0.5200(6) 0.5378(5) 0.227(4) Uani 1 1 d .
F2B F 0.6127(5) -0.5382(4) 0.4317(3) 0.172(3) Uani 1 1 d .
F3B F 0.7186(7) -0.5545(4) 0.5167(5) 0.235(5) Uani 1 1 d .
S2 S 1.00052(11) 0.12014(10) 0.75184(10) 0.0620(4) Uani 1 1 d .
O5 O 1.0300(5) 0.1533(5) 0.6985(4) 0.131(2) Uani 1 1 d .
O6 O 0.9241(3) 0.0564(3) 0.7164(4) 0.120(2) Uani 1 1 d .
O7 O 1.0756(3) 0.1074(4) 0.8016(3) 0.0970(17) Uani 1 1 d .
C36 C 0.9578(6) 0.2126(6) 0.8062(5) 0.092(3) Uani 1 1 d .
F4 F 1.0199(5) 0.2783(4) 0.8440(5) 0.214(4) Uani 1 1 d .
F5 F 0.9211(5) 0.1889(5) 0.8521(4) 0.177(3) Uani 1 1 d .
F6 F 0.8926(4) 0.2369(3) 0.7659(3) 0.132(2) Uani 1 1 d .
S2B S 1.28079(11) -0.21772(11) 0.77801(10) 0.0641(4) Uani 1 1 d .
O5B O 1.2820(4) -0.2605(5) 0.7043(3) 0.139(3) Uani 1 1 d .
O6B O 1.1954(3) -0.1896(3) 0.7854(3) 0.1026(18) Uani 1 1 d .
O7B O 1.3602(3) -0.1554(3) 0.8224(3) 0.0896(15) Uani 1 1 d .
C36B C 1.2880(7) -0.3031(6) 0.8183(7) 0.110(3) Uani 1 1 d .
F4B F 1.2777(6) -0.2702(6) 0.8861(4) 0.199(3) Uani 1 1 d .
F5B F 1.3617(5) -0.3323(4) 0.8216(5) 0.211(4) Uani 1 1 d .
F6B F 1.2181(4) -0.3692(3) 0.7792(4) 0.161(2) Uani 1 1 d .
C1L C 0.0126(18) 0.4265(15) 0.9925(12) 0.150 Uiso 0.60(2) 1 d P
C2L C -0.079(6) 0.350(5) 0.974(4) 0.150 Uiso 0.153(17) 1 d P
C3L C 0.0798(14) 0.4647(12) 1.0360(10) 0.150 Uiso 0.71(2) 1 d P

loop_
_atom_site_aniso_label
_atom_site_aniso_U_11
_atom_site_aniso_U_22
_atom_site_aniso_U_33
_atom_site_aniso_U_23
_atom_site_aniso_U_13
_atom_site_aniso_U_12
Ru1 0.0347(2) 0.0370(2) 0.0351(2) 0.01390(19) 0.01060(18) 0.01059(17)
P1 0.0385(8) 0.0440(8) 0.0338(7) 0.0113(6) 0.0112(6) 0.0111(6)
P2 0.0394(8) 0.0376(7) 0.0402(7) 0.0170(6) 0.0127(6) 0.0129(6)
C1 0.041(3) 0.032(3) 0.038(3) 0.013(2) 0.010(2) 0.012(2)
C2 0.037(3) 0.036(3) 0.040(3) 0.013(2) 0.014(2) 0.015(2)
C3 0.041(3) 0.037(3) 0.047(3) 0.015(2) 0.011(2) 0.019(2)
C4 0.046(3) 0.042(3) 0.042(3) 0.017(3) 0.007(2) 0.016(2)
C5 0.062(4) 0.044(3) 0.041(3) 0.022(3) 0.018(3) 0.020(3)
C6 0.042(3) 0.033(3) 0.048(3) 0.016(2) 0.014(2) 0.014(2)
C7 0.051(4) 0.058(4) 0.046(3) 0.024(3) 0.017(3) 0.023(3)
C8 0.047(4) 0.094(5) 0.054(4) 0.033(3) 0.025(3) 0.031(3)
C9 0.039(3) 0.077(4) 0.072(4) 0.032(4) 0.022(3) 0.021(3)
C10 0.041(3) 0.054(3) 0.057(4) 0.023(3) 0.007(3) 0.020(3)
C1' 0.032(3) 0.044(3) 0.041(3) 0.016(2) 0.014(2) 0.012(2)
C2' 0.037(3) 0.043(3) 0.040(3) 0.007(3) 0.014(2) 0.007(2)
C3' 0.034(3) 0.062(4) 0.042(3) 0.009(3) 0.014(2) 0.009(3)
C4' 0.040(3) 0.074(4) 0.037(3) 0.021(3) 0.009(2) 0.018(3)
C5' 0.048(3) 0.056(4) 0.043(3) 0.022(3) 0.013(3) 0.019(3)
C6' 0.036(3) 0.047(3) 0.039(3) 0.017(2) 0.012(2) 0.012(2)
C7' 0.062(4) 0.046(4) 0.063(4) 0.017(3) 0.016(3) 0.017(3)
C8' 0.081(5) 0.043(4) 0.087(5) 0.008(4) 0.020(4) 0.004(3)
C9' 0.068(5) 0.061(4) 0.065(4) -0.004(4) 0.007(4) -0.001(3)
C10' 0.050(4) 0.073(4) 0.048(4) 0.005(3) 0.014(3) 0.007(3)
C11 0.054(4) 0.054(4) 0.041(3) 0.009(3) 0.015(3) 0.022(3)
C12 0.065(5) 0.073(5) 0.095(5) 0.001(4) 0.035(4) 0.017(4)
C13 0.096(7) 0.098(7) 0.109(7) 0.000(5) 0.043(5) 0.045(6)
C14 0.120(8) 0.061(5) 0.107(6) -0.007(5) 0.042(6) 0.030(5)
C15 0.115(7) 0.056(5) 0.128(7) 0.019(5) 0.050(6) 0.017(5)
C16 0.078(5) 0.053(4) 0.085(5) 0.013(4) 0.033(4) 0.020(4)
C17 0.045(3) 0.062(4) 0.034(3) 0.017(3) 0.018(2) 0.019(3)
C18 0.069(5) 0.085(5) 0.038(3) 0.014(3) 0.012(3) 0.011(4)
C19 0.070(5) 0.150(8) 0.042(4) 0.041(5) 0.007(3) 0.029(5)
C20 0.081(6) 0.153(8) 0.067(5) 0.071(6) 0.039(4) 0.055(6)
C21 0.074(5) 0.111(6) 0.083(5) 0.062(5) 0.044(4) 0.029(4)
C22 0.046(4) 0.083(5) 0.062(4) 0.036(4) 0.024(3) 0.010(3)
C23 0.043(3) 0.041(3) 0.050(3) 0.018(3) 0.010(3) 0.011(2)
C24 0.048(4) 0.051(3) 0.058(4) 0.025(3) 0.017(3) 0.018(3)
C25 0.049(4) 0.063(4) 0.072(4) 0.024(3) 0.018(3) 0.025(3)
C26 0.074(5) 0.067(5) 0.103(6) 0.031(4) 0.026(4) 0.044(4)
C27 0.102(7) 0.042(4) 0.166(8) 0.043(5) 0.040(6) 0.030(4)
C28 0.054(4) 0.056(4) 0.144(7) 0.043(4) 0.037(4) 0.016(3)
C29 0.054(4) 0.054(3) 0.055(3) 0.033(3) 0.024(3) 0.022(3)
C32 0.085(6) 0.130(7) 0.122(7) 0.079(6) 0.049(5) 0.024(5)
C35 0.057(6) 0.139(10) 0.125(8) -0.026(8) 0.028(6) -0.021(6)
S1 0.0639(12) 0.0620(11) 0.0904(14) 0.0045(10) -0.0150(10) 0.0057(9)
O1 0.043(2) 0.056(2) 0.042(2) 0.0118(18) 0.0112(17) 0.0123(17)
F1 0.088(4) 0.268(9) 0.167(6) -0.045(6) 0.058(4) -0.003(5)
F2 0.076(4) 0.214(7) 0.176(6) -0.021(5) -0.007(4) -0.039(4)
F3 0.147(6) 0.108(5) 0.199(7) 0.040(5) 0.047(5) -0.031(4)
O2 0.046(2) 0.049(2) 0.068(3) 0.008(2) -0.001(2) 0.0024(18)
O3 0.107(4) 0.104(4) 0.077(3) -0.006(3) 0.008(3) -0.004(3)
O4 0.143(6) 0.076(4) 0.168(6) 0.000(4) -0.086(5) 0.029(4)
Ru1B 0.0304(2) 0.0354(2) 0.0453(3) 0.01465(19) 0.01090(18) 0.00855(17)
P1B 0.0346(8) 0.0386(7) 0.0453(8) 0.0103(6) 0.0137(6) 0.0108(6)
P2B 0.0380(8) 0.0423(8) 0.0634(9) 0.0273(7) 0.0123(7) 0.0101(6)
O1B 0.033(2) 0.054(2) 0.047(2) 0.0122(18) 0.0140(16) 0.0084(16)
C1B 0.036(3) 0.032(3) 0.044(3) 0.014(2) 0.011(2) 0.012(2)
C2B 0.031(3) 0.039(3) 0.043(3) 0.015(2) 0.012(2) 0.014(2)
C3B 0.041(3) 0.049(3) 0.048(3) 0.020(3) 0.014(3) 0.021(3)
C4B 0.046(3) 0.053(3) 0.047(3) 0.022(3) 0.012(3) 0.024(3)
C5B 0.054(4) 0.038(3) 0.056(3) 0.025(3) 0.030(3) 0.021(3)
C6B 0.035(3) 0.033(3) 0.055(3) 0.020(2) 0.015(2) 0.010(2)
C7B 0.038(3) 0.051(3) 0.048(3) 0.016(3) 0.014(3) 0.013(3)
C8B 0.041(4) 0.070(4) 0.072(4) 0.027(3) 0.024(3) 0.017(3)
C9B 0.028(3) 0.084(5) 0.078(5) 0.023(4) 0.008(3) 0.013(3)
C10B 0.042(4) 0.081(4) 0.054(4) 0.022(3) 0.000(3) 0.022(3)
C1* 0.026(3) 0.051(3) 0.048(3) 0.024(3) 0.008(2) 0.004(2)
C2* 0.028(3) 0.053(3) 0.045(3) 0.013(3) 0.006(2) 0.003(2)
C3* 0.034(3) 0.075(4) 0.048(3) 0.021(3) 0.008(3) 0.003(3)
C4* 0.047(4) 0.109(6) 0.050(4) 0.038(4) 0.000(3) 0.003(4)
C5* 0.050(4) 0.076(4) 0.059(4) 0.039(4) 0.002(3) 0.010(3)
C6* 0.033(3) 0.058(3) 0.054(3) 0.028(3) 0.007(2) 0.006(2)
C7* 0.046(3) 0.059(4) 0.046(3) 0.009(3) 0.006(3) 0.006(3)
C8* 0.061(4) 0.057(4) 0.066(4) 0.004(3) 0.016(3) 0.006(3)
C9* 0.055(4) 0.089(6) 0.054(4) -0.005(4) 0.017(3) -0.009(4)
C10* 0.050(4) 0.091(5) 0.046(4) 0.008(4) 0.011(3) -0.003(4)
C11B 0.044(4) 0.047(3) 0.073(4) 0.028(3) 0.019(3) 0.006(3)
C12B 0.059(4) 0.069(4) 0.075(5) 0.021(4) 0.021(4) -0.006(3)
C13B 0.070(5) 0.091(6) 0.094(6) 0.032(5) 0.012(4) -0.019(4)
C14B 0.064(5) 0.094(6) 0.130(7) 0.055(6) 0.039(5) -0.004(4)
C15B 0.088(6) 0.115(7) 0.088(6) 0.037(5) 0.033(5) -0.017(5)
C16B 0.065(5) 0.105(6) 0.076(5) 0.044(4) 0.014(4) -0.011(4)
C17B 0.054(4) 0.058(4) 0.108(5) 0.050(4) 0.023(4) 0.022(3)
C18B 0.084(6) 0.059(5) 0.217(10) 0.071(6) 0.037(6) 0.027(4)
C19B 0.109(9) 0.089(7) 0.381(19) 0.135(10) 0.073(11) 0.049(6)
C20B 0.111(9) 0.142(10) 0.328(17) 0.171(11) 0.091(10) 0.078(8)
C21B 0.068(6) 0.141(8) 0.235(11) 0.144(9) 0.052(6) 0.048(6)
C22B 0.053(4) 0.092(5) 0.119(6) 0.071(5) 0.026(4) 0.027(4)
C23B 0.039(3) 0.052(3) 0.055(3) 0.020(3) 0.027(3) 0.022(3)
C24B 0.051(4) 0.083(4) 0.055(4) 0.025(3) 0.027(3) 0.031(3)
C25B 0.076(5) 0.134(7) 0.071(5) 0.061(5) 0.045(4) 0.062(5)
C26B 0.088(6) 0.103(7) 0.151(9) 0.082(7) 0.082(6) 0.053(6)
C27B 0.074(5) 0.073(5) 0.127(7) 0.052(5) 0.059(5) 0.025(4)
C28B 0.054(4) 0.058(4) 0.078(4) 0.026(4) 0.033(3) 0.018(3)
C29B 0.047(4) 0.048(3) 0.053(3) 0.008(3) 0.008(3) 0.024(3)
C30B 0.071(5) 0.045(4) 0.119(6) 0.021(4) 0.013(4) 0.021(3)
C31B 0.110(7) 0.042(4) 0.161(9) 0.011(5) -0.009(6) 0.025(5)
C32B 0.116(8) 0.082(6) 0.084(6) -0.005(5) -0.003(5) 0.063(6)
C33B 0.094(6) 0.099(6) 0.081(5) 0.007(5) 0.024(5) 0.062(6)
C34B 0.066(4) 0.073(4) 0.063(4) 0.010(3) 0.024(3) 0.030(4)
C35B 0.107(9) 0.119(9) 0.106(9) -0.048(7) -0.003(7) 0.011(7)
S1B 0.0837(14) 0.0654(11) 0.0685(12) 0.0067(10) -0.0046(10) 0.0012(10)
O2B 0.054(2) 0.052(2) 0.052(2) 0.0073(19) 0.0096(19) 0.0040(18)
F1B 0.208(9) 0.228(9) 0.179(8) 0.038(6) 0.019(6) -0.118(7)
F2B 0.187(6) 0.143(5) 0.094(4) -0.027(4) -0.025(4) -0.034(4)
F3B 0.248(10) 0.099(5) 0.241(9) -0.033(5) -0.044(7) 0.056(6)
S2 0.0393(9) 0.0562(10) 0.0845(12) 0.0228(9) 0.0064(8) 0.0079(7)
O5 0.128(6) 0.157(6) 0.144(5) 0.083(5) 0.061(4) 0.017(4)
O6 0.050(3) 0.063(3) 0.211(6) 0.016(4) 0.009(3) 0.002(2)
O7 0.082(4) 0.128(4) 0.087(3) 0.042(3) 0.013(3) 0.060(3)
C36 0.069(6) 0.090(6) 0.110(7) 0.026(6) 0.014(5) 0.035(5)
F4 0.125(5) 0.097(4) 0.277(9) -0.076(5) -0.029(5) 0.023(4)
F5 0.208(8) 0.235(8) 0.165(6) 0.098(6) 0.120(6) 0.145(7)
F6 0.127(4) 0.107(4) 0.169(5) 0.055(4) 0.020(4) 0.075(3)
S2B 0.0390(9) 0.0708(11) 0.0872(12) 0.0322(10) 0.0180(8) 0.0090(8)
O5B 0.117(5) 0.212(8) 0.081(4) 0.036(4) 0.042(4) -0.012(5)
O6B 0.037(3) 0.108(4) 0.150(5) 0.028(4) 0.018(3) 0.022(3)
O7B 0.044(3) 0.069(3) 0.150(5) 0.039(3) 0.016(3) -0.001(2)
C36B 0.088(7) 0.073(6) 0.171(10) 0.047(6) 0.040(7) -0.010(5)
F4B 0.240(9) 0.254(9) 0.138(6) 0.124(6) 0.043(6) 0.021(7)
F5B 0.124(5) 0.132(5) 0.401(12) 0.152(7) 0.018(6) 0.056(4)
F6B 0.148(5) 0.094(4) 0.225(7) 0.071(4) 0.016(5) -0.033(4)

loop_
_atom_type_symbol
_atom_type_description
_atom_type_scat_dispersion_real
_atom_type_scat_dispersion_imag
_atom_type_scat_source
C C 0.0033 0.0016 'International Tables Vol C Tables 4.2.6.8 and 6.1.1.4'
H H 0.0000 0.0000 'International Tables Vol C Tables 4.2.6.8 and 6.1.1.4'
O O 0.0106 0.0060 'International Tables Vol C Tables 4.2.6.8 and 6.1.1.4'
F F 0.0171 0.0103 'International Tables Vol C Tables 4.2.6.8 and 6.1.1.4'
P P 0.1023 0.0942 'International Tables Vol C Tables 4.2.6.8 and 6.1.1.4'
Ru Ru -1.2594 0.8363 'International Tables Vol C Tables 4.2.6.8 and 6.1.1.4'
S S 0.1246 0.1234 'International Tables Vol C Tables 4.2.6.8 and 6.1.1.4'

loop_
_geom_angle_atom_site_label_1
_geom_angle_atom_site_label_2
_geom_angle_atom_site_label_3
_geom_angle
C1 Ru1 O2 152.94(18)
C1 Ru1 C6 38.67(18)
O2 Ru1 C6 156.13(17)
C1 Ru1 P1 111.92(14)
O2 Ru1 P1 94.64(11)
C6 Ru1 P1 85.87(14)
C1 Ru1 C5 67.41(18)
O2 Ru1 C5 118.69(17)
C6 Ru1 C5 37.53(18)
P1 Ru1 C5 91.75(14)
C1 Ru1 C4 78.13(18)
O2 Ru1 C4 93.90(17)
C6 Ru1 C4 65.50(19)
P1 Ru1 C4 118.92(14)
C5 Ru1 C4 34.27(18)
C1 Ru1 P2 79.92(13)
O2 Ru1 P2 94.73(11)
C6 Ru1 P2 109.12(14)
P1 Ru1 P2 91.76(5)
C5 Ru1 P2 145.97(14)
C4 Ru1 P2 147.26(13)
C1 Ru1 C3 64.66(18)
O2 Ru1 C3 94.02(16)
C6 Ru1 C3 76.11(18)
P1 Ru1 C3 153.05(13)
C5 Ru1 C3 61.80(18)
C4 Ru1 C3 34.91(17)
P2 Ru1 C3 112.88(12)
C1 Ru1 C2 36.03(17)
O2 Ru1 C2 117.66(16)
C6 Ru1 C2 64.61(18)
P1 Ru1 C2 147.69(13)
C5 Ru1 C2 73.15(17)
C4 Ru1 C2 61.87(16)
P2 Ru1 C2 86.25(11)
C3 Ru1 C2 33.67(15)
O1 P1 C17 106.2(2)
O1 P1 C11 107.7(2)
C17 P1 C11 102.7(2)
O1 P1 Ru1 108.14(14)
C17 P1 Ru1 109.37(16)
C11 P1 Ru1 121.7(2)
C23 P2 C6' 104.2(2)
C23 P2 C29 103.5(2)
C6' P2 C29 107.2(2)
C23 P2 Ru1 127.06(18)
C6' P2 Ru1 102.80(16)
C29 P2 Ru1 110.64(17)
C6 C1 C2 119.6(4)
C6 C1 C1' 122.0(4)
C2 C1 C1' 118.2(4)
C6 C1 Ru1 71.6(3)
C2 C1 Ru1 84.9(3)
C1' C1 Ru1 118.9(3)
C7 C2 C3 118.8(5)
C7 C2 C1 123.2(4)
C3 C2 C1 117.8(4)
C7 C2 Ru1 137.0(3)
C3 C2 Ru1 73.1(3)
C1 C2 Ru1 59.0(2)
C10 C3 C2 118.6(5)
C10 C3 C4 123.3(5)
C2 C3 C4 118.1(5)
C10 C3 Ru1 132.8(4)
C2 C3 Ru1 73.3(3)
C4 C3 Ru1 66.6(3)
C5 C4 C3 122.1(5)
C5 C4 Ru1 72.0(3)
C3 C4 Ru1 78.5(3)
C4 C5 C6 120.0(5)
C4 C5 Ru1 73.7(3)
C6 C5 Ru1 66.0(3)
C1 C6 C5 118.8(5)
C1 C6 Ru1 69.7(3)
C5 C6 Ru1 76.5(3)
C8 C7 C2 120.0(5)
C7 C8 C9 122.0(5)
C10 C9 C8 118.9(6)
C9 C10 C3 121.5(5)
C6' C1' C2' 120.7(4)
C6' C1' C1 117.4(4)
C2' C1' C1 121.8(4)
C7' C2' C1' 122.9(5)
C7' C2' C3' 118.5(5)
C1' C2' C3' 118.5(5)
C10' C3' C4' 122.2(5)
C10' C3' C2' 119.2(5)
C4' C3' C2' 118.6(5)
C5' C4' C3' 121.9(5)
C4' C5' C6' 119.9(5)
C1' C6' C5' 120.2(5)
C1' C6' P2 115.8(4)
C5' C6' P2 123.9(4)
C8' C7' C2' 120.3(6)
C7' C8' C9' 120.1(6)
C10' C9' C8' 121.2(6)
C9' C10' C3' 120.7(6)
C16 C11 C12 119.7(6)
C16 C11 P1 123.7(4)
C12 C11 P1 116.6(5)
C11 C12 C13 119.4(7)
C14 C13 C12 119.6(7)
C15 C14 C13 120.4(7)
C14 C15 C16 119.9(8)
C11 C16 C15 121.0(7)
C18 C17 C22 119.4(5)
C18 C17 P1 118.3(5)
C22 C17 P1 121.6(4)
C17 C18 C19 119.1(7)
C20 C19 C18 120.9(7)
C21 C20 C19 120.4(7)
C20 C21 C22 120.5(8)
C17 C22 C21 119.6(6)
C28 C23 C24 118.9(5)
C28 C23 P2 120.6(4)
C24 C23 P2 120.5(4)
C25 C24 C23 121.0(6)
C26 C25 C24 119.9(6)
C25 C26 C27 119.9(6)
C26 C27 C28 120.3(7)
C23 C28 C27 120.0(7)
C34C C29 C30D 105.6(9)
C34C C29 C30C 117.2(10)
C30D C29 C30C 32.7(7)
C34C C29 C34D 45.6(6)
C30D C29 C34D 123.4(9)
C30C C29 C34D 107.8(8)
C34C C29 P2 121.6(7)
C30D C29 P2 117.5(7)
C30C C29 P2 120.5(7)
C34D C29 P2 118.9(6)
C30D C30C C29 71.7(17)
C30D C30C C31C 94(2)
C29 C30C C31C 119.8(13)
C30D C30C C31D 64.4(17)
C29 C30C C31D 109.7(12)
C31C C30C C31D 30.3(9)
C30C C30D C29 75.6(17)
C30C C30D C31D 85.3(18)
C29 C30D C31D 120.9(12)
C30C C30D C31C 57.6(16)
C29 C30D C31C 106.0(11)
C31D C30D C31C 27.9(9)
C31D C31C C32 81(2)
C31D C31C C30C 84(2)
C32 C31C C30C 120.8(16)
C31D C31C C30D 57(2)
C32 C31C C30D 108.3(13)
C30C C31C C30D 28.0(7)
C31C C31D C30D 95(2)
C31C C31D C32 66(2)
C30D C31D C32 118.4(14)
C31C C31D C30C 65(2)
C30D C31D C30C 30.3(7)
C32 C31D C30C 105.9(13)
C31C C32 C33C 121.2(12)
C31C C32 C31D 32.7(9)
C33C C32 C31D 105.8(11)
C31C C32 C33D 105.3(12)
C33C C32 C33D 49.7(8)
C31D C32 C33D 119.4(11)
C33D C33C C32 70.3(11)
C33D C33C C34C 84.4(13)
C32 C33C C34C 117.9(13)
C33D C33C C34D 48.5(10)
C32 C33C C34D 100.2(10)
C34C C33C C34D 36.0(7)
C33C C33D C34D 91.5(13)
C33C C33D C32 60.0(10)
C34D C33D C32 120.3(11)
C33C C33D C34C 53.5(10)
C34D C33D C34C 38.0(7)
C32 C33D C34C 94.3(9)
C34D C34C C29 72.3(10)
C34D C34C C33C 93.7(13)
C29 C34C C33C 121.8(12)
C34D C34C C33D 51.7(9)
C29 C34C C33D 100.5(9)
C33C C34C C33D 42.1(8)
C34C C34D C33D 90.3(13)
C34C C34D C29 62.1(9)
C33D C34D C29 116.2(10)
C34C C34D C33C 50.3(10)
C33D C34D C33C 40.0(7)
C29 C34D C33C 93.7(8)
F3 C35 F1 112.0(12)
F3 C35 F2 108.1(10)
F1 C35 F2 107.7(8)
F3 C35 S1 112.2(7)
F1 C35 S1 108.3(8)
F2 C35 S1 108.5(9)
O4 S1 O3 117.3(4)
O4 S1 O2 113.9(3)
O3 S1 O2 112.4(3)
O4 S1 C35 106.4(6)
O3 S1 C35 103.4(4)
O2 S1 C35 101.3(4)
S1 O2 Ru1 135.3(3)
C1B Ru1B O2B 152.93(17)
C1B Ru1B C6B 38.49(18)
O2B Ru1B C6B 157.90(17)
C1B Ru1B P1B 112.86(14)
O2B Ru1B P1B 93.46(11)
C6B Ru1B P1B 86.36(14)
C1B Ru1B C5B 67.30(18)
O2B Ru1B C5B 120.79(17)
C6B Ru1B C5B 37.18(18)
P1B Ru1B C5B 90.68(14)
C1B Ru1B C4B 78.22(18)
O2B Ru1B C4B 95.48(17)
C6B Ru1B C4B 65.5(2)
P1B Ru1B C4B 117.84(15)
C5B Ru1B C4B 34.88(19)
C1B Ru1B P2B 79.06(13)
O2B Ru1B P2B 94.20(11)
C6B Ru1B P2B 107.89(14)
P1B Ru1B P2B 92.48(6)
C5B Ru1B P2B 144.60(14)
C4B Ru1B P2B 147.41(14)
C1B Ru1B C2B 36.09(17)
O2B Ru1B C2B 117.94(16)
C6B Ru1B C2B 64.57(18)
P1B Ru1B C2B 148.59(13)
C5B Ru1B C2B 73.61(17)
C4B Ru1B C2B 62.12(17)
P2B Ru1B C2B 85.90(12)
C1B Ru1B C3B 64.25(17)
O2B Ru1B C3B 95.49(16)
C6B Ru1B C3B 75.62(18)
P1B Ru1B C3B 152.16(14)
C5B Ru1B C3B 62.17(19)
C4B Ru1B C3B 35.03(18)
P2B Ru1B C3B 113.03(13)
C2B Ru1B C3B 33.40(15)
O1B P1B C29B 107.0(2)
O1B P1B C23B 104.8(2)
C29B P1B C23B 102.7(3)
O1B P1B Ru1B 108.78(13)
C29B P1B Ru1B 120.7(2)
C23B P1B Ru1B 111.69(16)
C6* P2B C17B 106.5(3)
C6* P2B C11B 104.4(3)
C17B P2B C11B 102.9(3)
C6* P2B Ru1B 103.08(18)
C17B P2B Ru1B 127.2(2)
C11B P2B Ru1B 110.7(2)
C6B C1B C2B 119.4(4)
C6B C1B C1* 121.7(4)
C2B C1B C1* 118.7(4)
C6B C1B Ru1B 71.2(3)
C2B C1B Ru1B 84.4(3)
C1* C1B Ru1B 119.2(3)
C7B C2B C3B 118.6(5)
C7B C2B C1B 123.4(4)
C3B C2B C1B 117.8(4)
C7B C2B Ru1B 135.7(3)
C3B C2B Ru1B 73.3(3)
C1B C2B Ru1B 59.5(2)
C10B C3B C2B 118.8(5)
C10B C3B C4B 122.6(5)
C2B C3B C4B 118.6(5)
C10B C3B Ru1B 133.5(4)
C2B C3B Ru1B 73.3(3)
C4B C3B Ru1B 65.7(3)
C5B C4B C3B 121.6(5)
C5B C4B Ru1B 71.8(3)
C3B C4B Ru1B 79.2(3)
C4B C5B C6B 119.7(5)
C4B C5B Ru1B 73.3(3)
C6B C5B Ru1B 66.7(3)
C1B C6B C5B 119.8(5)
C1B C6B Ru1B 70.3(3)
C5B C6B Ru1B 76.1(3)
C8B C7B C2B 120.5(5)
C7B C8B C9B 121.4(6)
C10B C9B C8B 120.0(6)
C9B C10B C3B 120.6(5)
C6* C1* C2* 121.2(5)
C6* C1* C1B 117.7(5)
C2* C1* C1B 121.0(4)
C7* C2* C1* 122.8(5)
C7* C2* C3* 118.4(5)
C1* C2* C3* 118.7(5)
C10* C3* C4* 123.1(6)
C10* C3* C2* 118.8(6)
C4* C3* C2* 118.1(5)
C5* C4* C3* 122.0(6)
C4* C5* C6* 120.5(6)
C1* C6* C5* 119.5(5)
C1* C6* P2B 114.9(4)
C5* C6* P2B 125.1(4)
C8* C7* C2* 121.0(6)
C7* C8* C9* 119.3(6)
C10* C9* C8* 121.4(6)
C9* C10* C3* 120.9(6)
C12B C11B C16B 117.6(6)
C12B C11B P2B 121.5(5)
C16B C11B P2B 120.9(5)
C11B C12B C13B 122.0(7)
C14B C13B C12B 119.4(7)
C13B C14B C15B 120.9(8)
C14B C15B C16B 118.7(7)
C11B C16B C15B 121.4(7)
C18B C17B C22B 118.9(6)
C18B C17B P2B 119.9(5)
C22B C17B P2B 121.1(5)
C19B C18B C17B 120.8(8)
C20B C19B C18B 119.6(9)
C19B C20B C21B 121.7(8)
C20B C21B C22B 118.7(9)
C17B C22B C21B 120.2(7)
C28B C23B C24B 119.6(6)
C28B C23B P1B 121.3(5)
C24B C23B P1B 118.9(5)
C23B C24B C25B 118.5(7)
C26B C25B C24B 120.2(8)
C27B C26B C25B 121.8(8)
C26B C27B C28B 119.6(8)
C23B C28B C27B 120.4(7)
C30B C29B C34B 119.3(6)
C30B C29B P1B 123.4(5)
C34B C29B P1B 117.3(5)
C29B C30B C31B 119.3(8)
C32B C31B C30B 119.8(8)
C33B C32B C31B 120.9(7)
C32B C33B C34B 120.5(8)
C33B C34B C29B 120.1(7)
F3B C35B F1B 110.1(16)
F3B C35B F2B 114.3(9)
F1B C35B F2B 106.1(10)
F3B C35B S1B 112.3(9)
F1B C35B S1B 106.4(8)
F2B C35B S1B 107.2(10)
O4BA S1B O3BB 62.0(9)
O4BA S1B O2B 124.5(9)
O3BB S1B O2B 118.4(4)
O4BA S1B O4BB 59.5(9)
O3BB S1B O4BB 118.2(5)
O2B S1B O4BB 109.8(3)
O4BA S1B O3BA 104.4(11)
O3BB S1B O3BA 42.5(7)
O2B S1B O3BA 93.6(7)
O4BB S1B O3BA 156.3(7)
O4BA S1B C35B 132.8(9)
O3BB S1B C35B 110.9(5)
O2B S1B C35B 100.6(5)
O4BB S1B C35B 95.0(5)
O3BA S1B C35B 84.0(8)
S1B O2B Ru1B 130.2(2)
O3BB O3BA S1B 50.4(9)
O3BA O3BB S1B 87.1(11)
O3BA O3BB O4BA 145.2(15)
S1B O3BB O4BA 58.3(9)
S1B O4BA O4BB 67.2(10)
S1B O4BA O3BB 59.8(10)
O4BB O4BA O3BB 123.4(17)
O4BA O4BB S1B 53.3(9)
O6 S2 O7 121.7(4)
O6 S2 O5 109.5(4)
O7 S2 O5 111.4(4)
O6 S2 C36 104.3(4)
O7 S2 C36 104.6(4)
O5 S2 C36 103.2(4)
F4 C36 F6 109.5(8)
F4 C36 F5 107.1(9)
F6 C36 F5 105.4(8)
F4 C36 S2 113.3(7)
F6 C36 S2 111.6(6)
F5 C36 S2 109.5(7)
O5B S2B O7B 115.3(4)
O5B S2B O6B 113.7(4)
O7B S2B O6B 115.2(3)
O5B S2B C36B 104.4(5)
O7B S2B C36B 102.4(4)
O6B S2B C36B 103.7(4)
F5B C36B F4B 109.1(11)
F5B C36B F6B 109.4(9)
F4B C36B F6B 107.7(9)
F5B C36B S2B 113.5(7)
F4B C36B S2B 108.2(7)
F6B C36B S2B 108.8(8)
C3L C1L C2L 144(3)

loop_
_geom_bond_atom_site_label_1
_geom_bond_atom_site_label_2
_geom_bond_distance
Ru1 C1 2.135(5)
Ru1 O2 2.155(4)
Ru1 C6 2.161(5)
Ru1 P1 2.2865(14)
Ru1 C5 2.300(5)
Ru1 C4 2.321(5)
Ru1 P2 2.3389(14)
Ru1 C3 2.477(5)
Ru1 C2 2.480(4)
P1 O1 1.591(4)
P1 C17 1.804(5)
P1 C11 1.813(5)
P2 C23 1.825(5)
P2 C6' 1.826(5)
P2 C29 1.835(6)
C1 C6 1.423(7)
C1 C2 1.464(7)
C1 C1' 1.490(6)
C2 C7 1.407(7)
C2 C3 1.436(7)
C3 C10 1.402(7)
C3 C4 1.447(7)
C4 C5 1.361(7)
C5 C6 1.441(7)
C7 C8 1.355(8)
C8 C9 1.407(8)
C9 C10 1.365(8)
C1' C6' 1.375(7)
C1' C2' 1.427(7)
C2' C7' 1.418(7)
C2' C3' 1.434(7)
C3' C10' 1.397(8)
C3' C4' 1.405(8)
C4' C5' 1.367(8)
C5' C6' 1.412(7)
C7' C8' 1.369(8)
C8' C9' 1.405(9)
C9' C10' 1.352(9)
C11 C16 1.360(9)
C11 C12 1.389(8)
C12 C13 1.396(10)
C13 C14 1.381(12)
C14 C15 1.360(11)
C15 C16 1.380(9)
C17 C18 1.385(8)
C17 C22 1.386(8)
C18 C19 1.391(9)
C19 C20 1.354(11)
C20 C21 1.351(10)
C21 C22 1.390(8)
C23 C28 1.372(8)
C23 C24 1.380(7)
C24 C25 1.380(7)
C25 C26 1.364(9)
C26 C27 1.370(10)
C27 C28 1.393(8)
C29 C34C 1.354(14)
C29 C30D 1.373(15)
C29 C30C 1.402(16)
C29 C34D 1.459(13)
C30C C30D 0.782(16)
C30C C31C 1.41(2)
C30C C31D 1.54(2)
C30D C31D 1.40(2)
C30D C31C 1.66(2)
C31C C31D 0.78(2)
C31C C32 1.32(2)
C31D C32 1.432(18)
C32 C33C 1.356(16)
C32 C33D 1.475(16)
C33C C33D 1.195(17)
C33C C34C 1.43(2)
C33C C34D 1.86(2)
C33D C34D 1.392(18)
C33D C34C 1.775(19)
C34C C34D 1.094(15)
C35 F3 1.273(13)
C35 F1 1.310(10)
C35 F2 1.339(11)
C35 S1 1.813(12)
S1 O4 1.404(5)
S1 O3 1.447(5)
S1 O2 1.475(4)
Ru1B C1B 2.148(5)
Ru1B O2B 2.150(4)
Ru1B C6B 2.160(5)
Ru1B P1B 2.2827(14)
Ru1B C5B 2.283(5)
Ru1B C4B 2.302(5)
Ru1B P2B 2.3452(16)
Ru1B C2B 2.480(4)
Ru1B C3B 2.481(5)
P1B O1B 1.587(4)
P1B C29B 1.814(5)
P1B C23B 1.823(6)
P2B C6* 1.820(6)
P2B C17B 1.821(6)
P2B C11B 1.827(6)
C1B C6B 1.420(7)
C1B C2B 1.468(7)
C1B C1* 1.494(6)
C2B C7B 1.408(7)
C2B C3B 1.426(7)
C3B C10B 1.410(8)
C3B C4B 1.449(8)
C4B C5B 1.374(7)
C5B C6B 1.421(7)
C7B C8B 1.344(7)
C8B C9B 1.400(8)
C9B C10B 1.358(8)
C1* C6* 1.380(7)
C1* C2* 1.421(7)
C2* C7* 1.408(7)
C2* C3* 1.424(7)
C3* C10* 1.397(8)
C3* C4* 1.421(9)
C4* C5* 1.352(9)
C5* C6* 1.410(7)
C7* C8* 1.367(8)
C8* C9* 1.395(9)
C9* C10* 1.347(9)
C11B C12B 1.371(8)
C11B C16B 1.389(8)
C12B C13B 1.378(9)
C13B C14B 1.367(10)
C14B C15B 1.375(10)
C15B C16B 1.391(10)
C17B C18B 1.380(10)
C17B C22B 1.381(9)
C18B C19B 1.379(10)
C19B C20B 1.357(14)
C20B C21B 1.365(14)
C21B C22B 1.404(9)
C23B C28B 1.379(8)
C23B C24B 1.400(7)
C24B C25B 1.406(9)
C25B C26B 1.354(11)
C26B C27B 1.351(11)
C27B C28B 1.391(9)
C29B C30B 1.358(9)
C29B C34B 1.393(8)
C30B C31B 1.404(9)
C31B C32B 1.364(12)
C32B C33B 1.329(12)
C33B C34B 1.372(9)
C35B F3B 1.214(12)
C35B F1B 1.300(13)
C35B F2B 1.333(12)
C35B S1B 1.821(13)
S1B O4BA 1.33(2)
S1B O3BB 1.350(8)
S1B O2B 1.481(4)
S1B O4BB 1.528(8)
S1B O3BA 1.75(2)
O3BA O3BB 1.18(2)
O3BB O4BA 1.38(2)
O4BA O4BB 1.428(19)
S2 O6 1.373(5)
S2 O7 1.397(4)
S2 O5 1.460(6)
S2 C36 1.805(8)
C36 F4 1.265(10)
C36 F6 1.287(8)
C36 F5 1.302(11)
S2B O5B 1.412(6)
S2B O7B 1.417(5)
S2B O6B 1.422(4)
S2B C36B 1.794(10)
C36B F5B 1.238(10)
C36B F4B 1.330(11)
C36B F6B 1.339(10)
C1L C3L 1.15(2)
C1L C2L 1.68(8)
